data_4089241
loop_
_publ_author_name
'Border, Emily C.'
'Maguire, Melissa'
'MacLellan, Jonathan G.'
'Andrews, Philip C.'

_publ_section_title
;
 Metal-Induced C--N Bond Cleavage in the Decomposition of Alkali
 (R,R)-Bis(\a-methylbenzyl)amide Complexes
;
_journal_issue 8
_journal_name_full Organometallics
_journal_page_first 1496
_journal_paper_doi 10.1021/acs.organomet.7b00074
_journal_volume 36
_journal_year 2017
_chemical_absolute_configuration syn
_chemical_formula_moiety 'C22 H34 Li N3'
_chemical_formula_sum 'C22 H34 Li N3'
_chemical_formula_weight 347.46
_space_group_IT_number 18
_space_group_name_Hall 'P 2 2ab'
_space_group_name_H-M_alt 'P 21 21 2'
_symmetry_cell_setting orthorhombic
_symmetry_space_group_name_H-M 'P 21 21 2'
_atom_sites_solution_hydrogens geom
_atom_sites_solution_primary direct
_atom_sites_solution_secondary difmap
_audit_creation_method SHELXL-97
_cell_angle_alpha 90.00
_cell_angle_beta 90.00
_cell_angle_gamma 90.00
_cell_formula_units_Z 2
_cell_length_a 12.032(2)
_cell_length_b 9.1089(18)
_cell_length_c 10.178(2)
_cell_measurement_reflns_used 1600
_cell_measurement_temperature 123(2)
_cell_measurement_theta_max 28.28
_cell_measurement_theta_min 2.33
_cell_volume 1115.5(4)
_computing_cell_refinement 'HKL Scalepack (Otwinowski & Minor 1997)'
_computing_data_collection 'Collect (Bruker AXS BV, 1997-2004)'
_computing_data_reduction 'HKL Denzo and Scalepack (Otwinowski & Minor 1997)'
_computing_structure_refinement 'SHELXL-97 (Sheldrick, 1997)'
_computing_structure_solution 'SHELXS-97 (Sheldrick, 1990)'
_diffrn_ambient_temperature 123(2)
_diffrn_detector_area_resol_mean 9
_diffrn_measured_fraction_theta_full 0.995
_diffrn_measured_fraction_theta_max 0.995
_diffrn_measurement_device_type 'Enraf Nonius KAPPA CCD'
_diffrn_measurement_method 'CCD rotation images, thick slices'
_diffrn_radiation_monochromator graphite
_diffrn_radiation_source 'fine-focus sealed tube'
_diffrn_radiation_type MoK\a
_diffrn_radiation_wavelength 0.71073
_diffrn_reflns_av_R_equivalents 0.0394
_diffrn_reflns_av_sigmaI/netI 0.0363
_diffrn_reflns_limit_h_max 15
_diffrn_reflns_limit_h_min -14
_diffrn_reflns_limit_k_max 12
_diffrn_reflns_limit_k_min -12
_diffrn_reflns_limit_l_max 13
_diffrn_reflns_limit_l_min -13
_diffrn_reflns_number 16600
_diffrn_reflns_theta_full 28.28
_diffrn_reflns_theta_max 28.28
_diffrn_reflns_theta_min 2.62
_exptl_absorpt_coefficient_mu 0.060
_exptl_absorpt_correction_T_max 1.0
_exptl_absorpt_correction_T_min 0.98
_exptl_absorpt_correction_type multi-scan
_exptl_absorpt_process_details 'SORTAV (R.H. Blessing, Acta Cryst. (1995), A51, 33-38)'
_exptl_crystal_colour colourless
_exptl_crystal_density_diffrn 1.034
_exptl_crystal_density_meas ?
_exptl_crystal_density_method 'not measured'
_exptl_crystal_description prismatic
_exptl_crystal_F_000 380
_exptl_crystal_size_max 0.16
_exptl_crystal_size_mid 0.12
_exptl_crystal_size_min 0.10
_refine_diff_density_max 0.169
_refine_diff_density_min -0.165
_refine_diff_density_rms 0.033
_refine_ls_abs_structure_details 'Flack H D (1983), Acta Cryst. A39, 876-881'
_refine_ls_abs_structure_Flack -1(2)
_refine_ls_extinction_method none
_refine_ls_goodness_of_fit_ref 1.034
_refine_ls_hydrogen_treatment constr
_refine_ls_matrix_type full
_refine_ls_number_parameters 122
_refine_ls_number_reflns 2761
_refine_ls_number_restraints 0
_refine_ls_restrained_S_all 1.034
_refine_ls_R_factor_all 0.0531
_refine_ls_R_factor_gt 0.0389
_refine_ls_shift/su_max 0.000
_refine_ls_shift/su_mean 0.000
_refine_ls_structure_factor_coef Fsqd
_refine_ls_weighting_details 'calc w=1/[\s^2^(Fo^2^)+(0.0674P)^2^+0.0148P] where P=(Fo^2^+2Fc^2^)/3'
_refine_ls_weighting_scheme calc
_refine_ls_wR_factor_gt 0.0979
_refine_ls_wR_factor_ref 0.1035
_reflns_number_gt 2301
_reflns_number_total 2761
_reflns_threshold_expression >2sigma(I)
_cod_data_source_file om7b00074_si_002.cif
_cod_data_source_block Compound4
_cod_depositor_comments
;
The following automatic conversions were performed:

data item '_symmetry_cell_setting' value 'Orthorhombic' was changed
to 'orthorhombic' in accordance with the
/home/saulius/struct/COD-crude-data/automatic-downloads/DataCite-retrospective/ACS/depositions/lib/dictionaries/cif_core.dic
dictionary named 'cif_core.dic' version 2.4.2 last updated on
2011-04-26.

data item '_exptl_crystal_density_meas' value 'not measured' was
changed to '?' -- the value is perceived as not measured.

Automatic conversion script
Id: cif_fix_values 6909 2019-04-08 15:41:33Z antanas 
;
_cod_original_sg_symbol_H-M 'P2(1)2(1)2 '
_cod_database_code 4089241

loop_
_symmetry_equiv_pos_as_xyz
'x, y, z'
'-x, -y, z'
'x+1/2, -y+1/2, -z'
'-x+1/2, y+1/2, -z'

loop_
_atom_site_label
_atom_site_type_symbol
_atom_site_fract_x
_atom_site_fract_y
_atom_site_fract_z
_atom_site_U_iso_or_equiv
_atom_site_adp_type
_atom_site_occupancy
_atom_site_symmetry_multiplicity
_atom_site_calc_flag
_atom_site_refinement_flags
N1 N 0.5000 0.0000 0.82057(13) 0.0204(3) Uani 1 2 d S
C2 C 0.35369(9) 0.11499(13) 0.67722(11) 0.0203(2) Uani 1 1 d .
N2 N 0.61709(8) -0.01318(12) 1.15170(10) 0.0256(2) Uani 1 1 d .
C1 C 0.46959(8) 0.12439(13) 0.74144(11) 0.0215(3) Uani 1 1 d .
H1 H 0.5249 0.1349 0.6714 0.026 Uiso 1 1 calc R
C3 C 0.27285(9) 0.02144(13) 0.72662(13) 0.0251(3) Uani 1 1 d .
H3 H 0.2900 -0.0402 0.7966 0.030 Uiso 1 1 calc R
C7 C 0.32497(10) 0.20485(15) 0.57185(12) 0.0271(3) Uani 1 1 d .
H7 H 0.3782 0.2674 0.5365 0.033 Uiso 1 1 calc R
C4 C 0.16604(10) 0.01846(15) 0.67284(14) 0.0313(3) Uani 1 1 d .
H4 H 0.1129 -0.0452 0.7068 0.038 Uiso 1 1 calc R
C5 C 0.13918(11) 0.10988(16) 0.56919(14) 0.0325(3) Uani 1 1 d .
H5 H 0.0679 0.1085 0.5339 0.039 Uiso 1 1 calc R
C9 C 0.55568(11) -0.03855(16) 1.27510(13) 0.0319(3) Uani 1 1 d .
H9A H 0.5997 -0.0033 1.3484 0.038 Uiso 1 1 calc R
H9B H 0.5442 -0.1431 1.2868 0.038 Uiso 1 1 calc R
C6 C 0.21889(11) 0.20339(16) 0.51828(14) 0.0329(3) Uani 1 1 d .
H6 H 0.2015 0.2650 0.4484 0.039 Uiso 1 1 calc R
C8 C 0.47278(10) 0.26364(14) 0.82617(14) 0.0333(3) Uani 1 1 d .
H8A H 0.4225 0.2530 0.8987 0.050 Uiso 1 1 calc R
H8B H 0.4511 0.3466 0.7740 0.050 Uiso 1 1 calc R
H8C H 0.5468 0.2784 0.8588 0.050 Uiso 1 1 calc R
C10 C 0.65495(12) 0.14046(16) 1.14275(16) 0.0400(4) Uani 1 1 d .
H10A H 0.7002 0.1635 1.2177 0.060 Uiso 1 1 calc R
H10B H 0.5916 0.2046 1.1408 0.060 Uiso 1 1 calc R
H10C H 0.6977 0.1534 1.0640 0.060 Uiso 1 1 calc R
C11 C 0.71404(12) -0.1103(2) 1.14534(17) 0.0482(4) Uani 1 1 d .
H11A H 0.7519 -0.0958 1.0633 0.072 Uiso 1 1 calc R
H11B H 0.6902 -0.2106 1.1519 0.072 Uiso 1 1 calc R
H11C H 0.7635 -0.0880 1.2166 0.072 Uiso 1 1 calc R
Li1 Li 0.5000 0.0000 1.0037(3) 0.0260(6) Uani 1 2 d S

loop_
_atom_site_aniso_label
_atom_site_aniso_U_11
_atom_site_aniso_U_22
_atom_site_aniso_U_33
_atom_site_aniso_U_23
_atom_site_aniso_U_13
_atom_site_aniso_U_12
N1 0.0185(6) 0.0212(7) 0.0216(7) 0.000 0.000 0.0036(5)
C2 0.0188(5) 0.0217(6) 0.0204(6) -0.0027(5) 0.0008(4) 0.0046(4)
N2 0.0224(5) 0.0293(6) 0.0251(5) -0.0006(5) -0.0020(4) 0.0019(4)
C1 0.0151(6) 0.0239(6) 0.0256(6) 0.0033(5) 0.0023(4) 0.0009(4)
C3 0.0224(6) 0.0225(6) 0.0304(7) 0.0028(5) -0.0023(5) 0.0004(5)
C7 0.0234(6) 0.0345(7) 0.0234(6) 0.0050(6) 0.0044(5) 0.0040(5)
C4 0.0209(6) 0.0268(6) 0.0461(8) -0.0007(6) -0.0041(5) -0.0031(5)
C5 0.0228(6) 0.0337(7) 0.0409(8) -0.0053(6) -0.0118(5) 0.0059(5)
C9 0.0340(7) 0.0389(8) 0.0227(7) 0.0025(6) -0.0032(5) 0.0009(6)
C6 0.0330(7) 0.0396(8) 0.0259(7) 0.0027(6) -0.0049(5) 0.0115(6)
C8 0.0278(7) 0.0249(7) 0.0472(8) -0.0038(6) -0.0105(6) -0.0018(5)
C10 0.0365(7) 0.0417(8) 0.0417(8) -0.0046(7) -0.0040(6) -0.0138(6)
C11 0.0365(7) 0.0640(11) 0.0442(9) 0.0018(9) -0.0029(7) 0.0208(8)
Li1 0.0238(14) 0.0285(15) 0.0258(15) 0.000 0.000 -0.0002(12)

loop_
_atom_type_symbol
_atom_type_description
_atom_type_scat_dispersion_real
_atom_type_scat_dispersion_imag
_atom_type_scat_source
C C 0.0033 0.0016 'International Tables Vol C Tables 4.2.6.8 and 6.1.1.4'
H H 0.0000 0.0000 'International Tables Vol C Tables 4.2.6.8 and 6.1.1.4'
Li Li -0.0003 0.0001 'International Tables Vol C Tables 4.2.6.8 and 6.1.1.4'
N N 0.0061 0.0033 'International Tables Vol C Tables 4.2.6.8 and 6.1.1.4'

loop_
_geom_angle_atom_site_label_1
_geom_angle_atom_site_label_2
_geom_angle_atom_site_label_3
_geom_angle
_geom_angle_site_symmetry_1
_geom_angle_site_symmetry_3
C1 N1 C1 111.85(13) . 2_655
C1 N1 Li1 124.08(7) . .
C1 N1 Li1 124.08(7) 2_655 .
C3 C2 C7 117.78(11) . .
C3 C2 C1 120.95(10) . .
C7 C2 C1 121.20(10) . .
C11 N2 C9 109.99(11) . .
C11 N2 C10 108.91(11) . .
C9 N2 C10 110.86(11) . .
C11 N2 Li1 123.07(10) . .
C9 N2 Li1 106.76(9) . .
C10 N2 Li1 96.34(8) . .
N1 C1 C8 109.29(10) . .
N1 C1 C2 115.08(8) . .
C8 C1 C2 107.86(9) . .
C2 C3 C4 120.98(12) . .
C6 C7 C2 121.67(12) . .
C5 C4 C3 120.16(12) . .
C4 C5 C6 119.65(12) . .
N2 C9 C9 111.77(9) . 2_655
C5 C6 C7 119.75(12) . .
N1 Li1 N2 136.82(6) . .
N1 Li1 N2 136.82(6) . 2_655
N2 Li1 N2 86.36(12) . 2_655
N1 Li1 C10 122.05(6) . 2_655
N2 Li1 C10 93.54(11) . 2_655
N2 Li1 C10 33.32(5) 2_655 2_655

loop_
_geom_bond_atom_site_label_1
_geom_bond_atom_site_label_2
_geom_bond_distance
_geom_bond_site_symmetry_2
N1 C1 1.4375(14) .
N1 C1 1.4375(14) 2_655
N1 Li1 1.864(3) .
C2 C3 1.3875(16) .
C2 C7 1.3927(17) .
C2 C1 1.5425(15) .
N2 C11 1.4652(18) .
N2 C9 1.4754(16) .
N2 C10 1.4746(18) .
N2 Li1 2.066(2) .
C1 C8 1.5343(17) .
C3 C4 1.3971(16) .
C7 C6 1.3881(18) .
C4 C5 1.382(2) .
C5 C6 1.383(2) .
C9 C9 1.513(3) 2_655
Li1 N2 2.066(2) 2_655
Li1 C10 2.668(2) 2_655
